data_4023832
loop_
_publ_author_name
'Jiang Wang'
'Ting Shi'
'Guanghui Deng'
'Hualiang Jiang'
'Hong Liu'

_publ_contact_author 'Jiang Wang'
_publ_contact_author_email wangjjudy@163.com
_publ_section_title
;
 Highly Enantio- and Diastereoselective Mannich Reactions
 of Chiral Ni(II) Glycinates with Amino Sulfones.
 Efficient Asymmetric Synthesis of Aromatic \a,\b-Diamino Acids
;
_journal_name_full 'Journal of Organic Chemistry'
_journal_page_first 8563
_journal_page_last 8570
_journal_paper_doi 10.1021/jo8019169
_journal_volume 73
_journal_year 2008
_chemical_absolute_configuration ad
_chemical_formula_sum 'C39 H40 N4 Ni O5'
_chemical_formula_weight 703.46
_chemical_name_systematic
; 
 ? 
;
_space_group_IT_number 4
_symmetry_cell_setting monoclinic
_symmetry_space_group_name_Hall 'P 2yb'
_symmetry_space_group_name_H-M 'P 1 21 1'
_atom_sites_solution_hydrogens geom
_atom_sites_solution_primary direct
_atom_sites_solution_secondary difmap
_audit_creation_method SHELXL-97
_cell_angle_alpha 90.00
_cell_angle_beta 94.171(3)
_cell_angle_gamma 90.00
_cell_formula_units_Z 2
_cell_length_a 12.9727(15)
_cell_length_b 8.4486(10)
_cell_length_c 16.2114(19)
_cell_measurement_reflns_used 1489
_cell_measurement_temperature 293(2)
_cell_measurement_theta_max 37.917
_cell_measurement_theta_min 5.039
_cell_volume 1772.1(4)
_computing_cell_refinement 'Bruker SMART'
_computing_data_collection 'Bruker SMART'
_computing_data_reduction 'Bruker SHELXTL'
_computing_molecular_graphics 'Bruker SHELXTL'
_computing_publication_material 'Bruker SHELXTL'
_computing_structure_refinement 'SHELXL-97 (Sheldrick, 1997)'
_computing_structure_solution 'SHELXS-97 (Sheldrick, 1990)'
_diffrn_ambient_temperature 293(2)
_diffrn_measured_fraction_theta_full 0.994
_diffrn_measured_fraction_theta_max 0.994
_diffrn_measurement_device_type 'CCD area detector'
_diffrn_measurement_method 'phi and omega scans'
_diffrn_radiation_monochromator graphite
_diffrn_radiation_source 'fine-focus sealed tube'
_diffrn_radiation_type MoK\a
_diffrn_radiation_wavelength 0.71073
_diffrn_reflns_av_R_equivalents 0.1419
_diffrn_reflns_av_sigmaI/netI 0.1661
_diffrn_reflns_limit_h_max 12
_diffrn_reflns_limit_h_min -15
_diffrn_reflns_limit_k_max 10
_diffrn_reflns_limit_k_min -10
_diffrn_reflns_limit_l_max 19
_diffrn_reflns_limit_l_min -18
_diffrn_reflns_number 9428
_diffrn_reflns_theta_full 25.49
_diffrn_reflns_theta_max 25.49
_diffrn_reflns_theta_min 1.94
_exptl_absorpt_coefficient_mu 0.596
_exptl_absorpt_correction_T_max 1.0000
_exptl_absorpt_correction_T_min 0.7132
_exptl_absorpt_correction_type empirical
_exptl_absorpt_process_details sadabs
_exptl_crystal_colour red
_exptl_crystal_density_diffrn 1.318
_exptl_crystal_density_method 'not measured'
_exptl_crystal_description prismatic
_exptl_crystal_F_000 740
_exptl_crystal_size_max 0.397
_exptl_crystal_size_mid 0.141
_exptl_crystal_size_min 0.049
_refine_diff_density_max 0.643
_refine_diff_density_min -0.611
_refine_diff_density_rms 0.084
_refine_ls_abs_structure_details 'Flack H D (1983), Acta Cryst. A39, 876-881'
_refine_ls_abs_structure_Flack 0.04(3)
_refine_ls_extinction_expression Fc^*^=kFc[1+0.001xFc^2^\l^3^/sin(2\q)]^-1/4^
_refine_ls_extinction_method SHELXL
_refine_ls_goodness_of_fit_ref 0.945
_refine_ls_hydrogen_treatment constr
_refine_ls_matrix_type full
_refine_ls_number_parameters 446
_refine_ls_number_reflns 6068
_refine_ls_number_restraints 3
_refine_ls_restrained_S_all 0.947
_refine_ls_R_factor_all 0.1134
_refine_ls_R_factor_gt 0.0825
_refine_ls_shift/su_max 0.030
_refine_ls_shift/su_mean 0.012
_refine_ls_structure_factor_coef Fsqd
_refine_ls_weighting_details 'calc w=1/[\s^2^(Fo^2^)+(0.1084P)^2^+0.0000P] where P=(Fo^2^+2Fc^2^)/3'
_refine_ls_weighting_scheme calc
_refine_ls_wR_factor_gt 0.1926
_refine_ls_wR_factor_ref 0.2291
_reflns_number_gt 3935
_reflns_number_total 6068
_reflns_threshold_expression >2sigma(I)
_cod_data_source_file jo8019169_si_001.cif
_cod_data_source_block (-)-3a
_cod_depositor_comments
;
The following automatic conversions were performed:
'_symmetry_cell_setting' value 'Monoclinic' changed to 'monoclinic'
according to '/home/saulius/struct/CIF-dictionaries/cif_core.dic'
dictionary named 'cif_core.dic' version 2.4.1 from 2010-06-29.

Automatic conversion script
Id: cif_fix_enum 1527 2010-12-29 10:47:43Z saulius 
;
_cod_original_sg_symbol_H-M 'P 21'
_cod_database_code 4023832

loop_
_symmetry_equiv_pos_as_xyz
'x, y, z'
'-x, y+1/2, -z'

loop_
_atom_site_label
_atom_site_type_symbol
_atom_site_fract_x
_atom_site_fract_y
_atom_site_fract_z
_atom_site_U_iso_or_equiv
_atom_site_adp_type
_atom_site_occupancy
_atom_site_symmetry_multiplicity
_atom_site_calc_flag
_atom_site_refinement_flags
_atom_site_disorder_assembly
_atom_site_disorder_group
Ni Ni 0.24799(7) 0.18119(14) 0.66247(5) 0.0436(3) Uani 1 1 d . . .
O1 O 0.1599(4) 0.3056(7) 0.5909(3) 0.0468(14) Uani 1 1 d . . .
O2 O 0.0315(5) 0.4768(8) 0.5922(3) 0.0561(16) Uani 1 1 d . . .
O3 O 0.4273(6) -0.1765(9) 0.7270(5) 0.082(2) Uani 1 1 d . . .
O4 O -0.1111(7) 0.4247(14) 0.8756(5) 0.103(3) Uani 1 1 d . . .
O5 O -0.1943(5) 0.5740(10) 0.7765(5) 0.078(2) Uani 1 1 d . . .
N1 N 0.2103(5) 0.3105(8) 0.7456(4) 0.0430(16) Uani 1 1 d . . .
N2 N 0.3460(5) 0.0682(9) 0.7276(4) 0.0480(17) Uani 1 1 d . . .
N3 N 0.2813(6) 0.0461(9) 0.5701(5) 0.053(2) Uani 1 1 d . . .
N4 N -0.0702(5) 0.4194(8) 0.7433(4) 0.0467(18) Uani 1 1 d . . .
H4 H -0.0873 0.4519 0.6939 0.056 Uiso 1 1 calc R . .
C1 C 0.0991(7) 0.3965(10) 0.6264(5) 0.0421(19) Uani 1 1 d . . .
C2 C 0.1123(6) 0.3975(10) 0.7214(5) 0.0419(19) Uani 1 1 d . . .
H2 H 0.1166 0.5065 0.7420 0.050 Uiso 1 1 calc R . .
C3 C 0.2632(6) 0.3514(12) 0.8150(5) 0.049(2) Uani 1 1 d . . .
C4 C 0.3561(6) 0.2630(12) 0.8417(5) 0.049(2) Uani 1 1 d . . .
C5 C 0.4092(7) 0.3206(16) 0.9153(6) 0.074(3) Uani 1 1 d . . .
H5 H 0.3835 0.4072 0.9426 0.089 Uiso 1 1 calc R . .
C6 C 0.4997(9) 0.2474(18) 0.9465(7) 0.091(5) Uani 1 1 d . . .
H6 H 0.5341 0.2848 0.9950 0.109 Uiso 1 1 calc R . .
C7 C 0.5370(9) 0.1264(17) 0.9081(7) 0.088(4) Uani 1 1 d . . .
H7 H 0.6000 0.0844 0.9286 0.105 Uiso 1 1 calc R . .
C8 C 0.4856(8) 0.0549(15) 0.8358(8) 0.085(4) Uani 1 1 d . . .
H8 H 0.5117 -0.0359 0.8125 0.102 Uiso 1 1 calc R . .
C9 C 0.3940(6) 0.1275(11) 0.8015(5) 0.054(3) Uani 1 1 d . . .
C10 C 0.3748(7) -0.0650(13) 0.6933(7) 0.066(3) Uani 1 1 d . . .
C11 C 0.3281(7) -0.0964(10) 0.6050(6) 0.054(2) Uani 1 1 d . . .
H11 H 0.3827 -0.1320 0.5705 0.065 Uiso 1 1 calc R . .
C12 C 0.2459(9) -0.2185(15) 0.6046(9) 0.095(4) Uani 1 1 d D . .
H12A H 0.2740 -0.3232 0.5963 0.114 Uiso 1 1 calc R . .
H12B H 0.2126 -0.2176 0.6563 0.114 Uiso 1 1 calc R . .
C13 C 0.1749(12) -0.1750(18) 0.5372(9) 0.116(7) Uani 1 1 d D . .
H13A H 0.1049 -0.1969 0.5511 0.133 Uiso 1 1 calc R . .
H13B H 0.1884 -0.2373 0.4888 0.133 Uiso 1 1 calc R . .
C14 C 0.1851(8) -0.0091(13) 0.5187(8) 0.076(3) Uani 1 1 d D . .
H14A H 0.1247 0.0490 0.5337 0.091 Uiso 1 1 calc R . .
H14B H 0.1930 0.0064 0.4602 0.091 Uiso 1 1 calc R . .
C15 C 0.3496(7) 0.1376(13) 0.5174(6) 0.065(3) Uani 1 1 d . . .
H15A H 0.3093 0.2207 0.4891 0.078 Uiso 1 1 calc R . .
H15B H 0.3741 0.0676 0.4756 0.078 Uiso 1 1 calc R . .
C16 C 0.4438(8) 0.2131(13) 0.5665(5) 0.061(3) Uani 1 1 d . . .
C17 C 0.4347(8) 0.3558(14) 0.6022(6) 0.069(3) Uani 1 1 d . . .
H17 H 0.3734 0.4123 0.5933 0.083 Uiso 1 1 calc R . .
C18 C 0.5144(12) 0.4187(18) 0.6513(8) 0.099(5) Uani 1 1 d . . .
H18 H 0.5078 0.5155 0.6777 0.118 Uiso 1 1 calc R . .
C19 C 0.6071(11) 0.3314(19) 0.6605(8) 0.094(4) Uani 1 1 d . . .
H19 H 0.6636 0.3748 0.6910 0.113 Uiso 1 1 calc R . .
C20 C 0.6163(8) 0.189(2) 0.6267(7) 0.083(3) Uani 1 1 d . . .
H20 H 0.6779 0.1330 0.6362 0.100 Uiso 1 1 calc R . .
C21 C 0.5376(8) 0.1236(13) 0.5791(6) 0.069(3) Uani 1 1 d . . .
H21 H 0.5441 0.0243 0.5552 0.083 Uiso 1 1 calc R . .
C22 C 0.2321(7) 0.4879(12) 0.8641(5) 0.051(2) Uani 1 1 d . . .
C23 C 0.1627(8) 0.4773(13) 0.9236(5) 0.061(3) Uani 1 1 d . . .
H23 H 0.1319 0.3811 0.9348 0.073 Uiso 1 1 calc R . .
C24 C 0.1388(11) 0.615(2) 0.9677(7) 0.099(5) Uani 1 1 d . . .
H24 H 0.0920 0.6078 1.0083 0.119 Uiso 1 1 calc R . .
C25 C 0.1841(12) 0.762(2) 0.9519(10) 0.100(5) Uani 1 1 d . . .
H25 H 0.1671 0.8517 0.9814 0.120 Uiso 1 1 calc R . .
C26 C 0.2539(12) 0.7720(18) 0.8919(8) 0.093(4) Uani 1 1 d . . .
H26 H 0.2851 0.8680 0.8808 0.112 Uiso 1 1 calc R . .
C27 C 0.2771(8) 0.6367(11) 0.8484(6) 0.056(3) Uani 1 1 d . . .
H27 H 0.3236 0.6440 0.8075 0.067 Uiso 1 1 calc R . .
C28 C 0.0163(7) 0.3094(12) 0.7563(6) 0.046(2) Uani 1 1 d . . .
H28 H 0.0312 0.3013 0.8163 0.055 Uiso 1 1 calc R . .
C29 C -0.0029(6) 0.1467(10) 0.7261(5) 0.043(2) Uani 1 1 d . . .
C30 C 0.0375(9) 0.0204(11) 0.7708(7) 0.060(3) Uani 1 1 d . . .
H30 H 0.0787 0.0382 0.8193 0.073 Uiso 1 1 calc R . .
C31 C 0.0176(11) -0.1340(16) 0.7442(9) 0.101(4) Uani 1 1 d . . .
H31 H 0.0419 -0.2210 0.7749 0.121 Uiso 1 1 calc R . .
C32 C -0.0401(11) -0.1513(14) 0.6698(9) 0.093(4) Uani 1 1 d . . .
H32 H -0.0528 -0.2534 0.6502 0.112 Uiso 1 1 calc R . .
C33 C -0.0770(9) -0.0362(14) 0.6263(7) 0.073(3) Uani 1 1 d . . .
H33 H -0.1146 -0.0564 0.5763 0.088 Uiso 1 1 calc R . .
C34 C -0.0624(8) 0.1150(12) 0.6518(6) 0.062(3) Uani 1 1 d . . .
H34 H -0.0915 0.1979 0.6204 0.074 Uiso 1 1 calc R . .
C35 C -0.1239(7) 0.4716(14) 0.8055(7) 0.064(3) Uani 1 1 d . . .
C36 C -0.2585(9) 0.667(3) 0.8270(11) 0.111(7) Uani 1 1 d . . .
C37 C -0.3063(13) 0.799(2) 0.7611(16) 0.111(11) Uani 1 1 d . . .
H37A H -0.3339 0.8861 0.7905 0.137 Uiso 1 1 calc R . .
H37B H -0.3604 0.7517 0.7257 0.137 Uiso 1 1 calc R . .
H37C H -0.2528 0.8366 0.7281 0.137 Uiso 1 1 calc R . .
C38 C -0.3304(11) 0.569(2) 0.8693(9) 0.113(7) Uani 1 1 d . . .
H38A H -0.3369 0.4680 0.8426 0.135 Uiso 1 1 calc R . .
H38B H -0.3967 0.6200 0.8674 0.135 Uiso 1 1 calc R . .
H38C H -0.3049 0.5551 0.9260 0.135 Uiso 1 1 calc R . .
C39 C -0.1850(14) 0.750(3) 0.8908(14) 0.114(13) Uani 1 1 d . . .
H39A H -0.1377 0.6736 0.9162 0.135 Uiso 1 1 calc R . .
H39B H -0.2239 0.7976 0.9324 0.135 Uiso 1 1 calc R . .
H39C H -0.1469 0.8300 0.8641 0.135 Uiso 1 1 calc R . .

loop_
_atom_site_aniso_label
_atom_site_aniso_U_11
_atom_site_aniso_U_22
_atom_site_aniso_U_33
_atom_site_aniso_U_23
_atom_site_aniso_U_13
_atom_site_aniso_U_12
Ni 0.0309(5) 0.0575(7) 0.0420(5) -0.0016(6) -0.0007(4) 0.0110(5)
O1 0.050(3) 0.060(4) 0.030(3) -0.003(3) -0.005(3) 0.013(3)
O2 0.051(4) 0.074(4) 0.042(3) 0.009(3) -0.007(3) 0.022(3)
O3 0.070(5) 0.071(5) 0.101(5) 0.022(4) -0.016(4) 0.030(4)
O4 0.081(6) 0.166(11) 0.055(4) 0.012(6) 0.028(4) 0.040(6)
O5 0.039(4) 0.101(5) 0.094(5) -0.027(5) 0.003(4) 0.028(4)
N1 0.030(3) 0.062(5) 0.036(3) 0.006(3) -0.002(3) 0.008(3)
N2 0.037(4) 0.057(5) 0.049(4) 0.007(4) -0.006(3) 0.007(4)
N3 0.040(4) 0.060(5) 0.057(4) -0.010(4) -0.011(4) 0.011(4)
N4 0.037(4) 0.058(5) 0.045(4) -0.005(3) 0.002(3) 0.016(3)
C1 0.047(5) 0.047(5) 0.032(4) 0.004(4) -0.003(4) 0.009(4)
C2 0.037(4) 0.047(5) 0.041(4) 0.001(4) -0.007(3) 0.016(4)
C3 0.032(4) 0.078(7) 0.037(4) 0.018(4) 0.002(4) 0.003(4)
C4 0.028(4) 0.081(6) 0.036(4) 0.013(4) -0.004(4) 0.008(4)
C5 0.039(5) 0.130(10) 0.052(5) -0.012(6) -0.011(4) 0.011(6)
C6 0.062(7) 0.150(13) 0.057(6) 0.004(7) -0.023(6) 0.030(7)
C7 0.054(6) 0.135(13) 0.070(7) 0.016(7) -0.019(6) 0.026(7)
C8 0.050(6) 0.099(9) 0.100(8) -0.007(7) -0.037(6) 0.029(6)
C9 0.032(4) 0.079(8) 0.051(5) 0.012(4) 0.002(4) 0.001(4)
C10 0.039(5) 0.068(7) 0.090(8) 0.011(6) 0.002(5) 0.006(5)
C11 0.043(5) 0.041(5) 0.077(6) -0.010(5) 0.004(5) 0.003(4)
C12 0.057(7) 0.090(9) 0.139(12) -0.037(9) 0.008(7) -0.005(6)
C13 0.130(13) 0.154(16) 0.110(11) 0.030(11) -0.075(10) -0.085(12)
C14 0.056(6) 0.072(7) 0.096(8) -0.034(7) -0.021(6) 0.017(6)
C15 0.058(5) 0.088(9) 0.050(5) -0.008(5) 0.009(4) 0.009(5)
C16 0.068(6) 0.070(8) 0.047(5) 0.005(5) 0.022(4) 0.004(5)
C17 0.062(7) 0.090(9) 0.057(6) 0.013(6) 0.017(5) -0.006(6)
C18 0.097(10) 0.125(12) 0.080(8) -0.034(8) 0.044(8) -0.053(9)
C19 0.077(9) 0.123(12) 0.081(8) 0.019(8) 0.005(7) -0.049(9)
C20 0.057(6) 0.092(8) 0.101(8) 0.004(11) 0.009(6) -0.004(8)
C21 0.051(6) 0.088(9) 0.072(6) 0.011(5) 0.024(5) 0.005(5)
C22 0.049(5) 0.069(7) 0.034(4) 0.000(4) -0.006(4) 0.016(5)
C23 0.066(6) 0.070(7) 0.044(5) -0.004(5) -0.011(5) 0.001(5)
C24 0.089(10) 0.166(15) 0.041(6) -0.019(7) -0.004(6) 0.051(10)
C25 0.101(12) 0.107(12) 0.086(10) -0.039(9) -0.032(9) 0.015(9)
C26 0.100(10) 0.103(11) 0.073(8) 0.006(8) -0.025(8) 0.007(8)
C27 0.058(5) 0.054(7) 0.053(5) -0.010(5) -0.015(4) 0.004(4)
C28 0.029(4) 0.067(6) 0.042(5) 0.002(4) 0.006(4) 0.009(4)
C29 0.033(4) 0.040(6) 0.057(5) 0.007(4) 0.010(4) 0.005(3)
C30 0.066(7) 0.038(6) 0.076(7) -0.007(5) -0.006(6) 0.010(5)
C31 0.106(11) 0.080(9) 0.115(11) 0.021(8) -0.007(9) 0.022(7)
C32 0.130(12) 0.040(7) 0.108(10) 0.011(7) 0.003(9) 0.010(7)
C33 0.078(8) 0.061(7) 0.080(7) -0.005(6) 0.006(6) -0.010(6)
C34 0.057(6) 0.058(7) 0.071(6) 0.005(5) 0.012(5) 0.006(4)
C35 0.039(5) 0.089(8) 0.064(6) -0.017(6) 0.004(5) 0.008(5)
C36 0.053(6) 0.167(15) 0.173(14) -0.122(14) 0.017(8) -0.004(10)
C37 0.103(13) 0.138(16) 0.18(3) -0.010(19) 0.040(17) 0.099(13)
C38 0.068(9) 0.17(2) 0.079(11) -0.090(13) 0.017(9) 0.012(11)
C39 0.110(13) 0.15(3) 0.17(2) -0.11(2) 0.016(16) 0.037(14)

loop_
_atom_type_symbol
_atom_type_description
_atom_type_scat_dispersion_real
_atom_type_scat_dispersion_imag
_atom_type_scat_source
C C 0.0033 0.0016 'International Tables Vol C Tables 4.2.6.8 and 6.1.1.4'
H H 0.0000 0.0000 'International Tables Vol C Tables 4.2.6.8 and 6.1.1.4'
N N 0.0061 0.0033 'International Tables Vol C Tables 4.2.6.8 and 6.1.1.4'
O O 0.0106 0.0060 'International Tables Vol C Tables 4.2.6.8 and 6.1.1.4'
Ni Ni 0.3393 1.1124 'International Tables Vol C Tables 4.2.6.8 and 6.1.1.4'

loop_
_geom_angle_atom_site_label_1
_geom_angle_atom_site_label_2
_geom_angle_atom_site_label_3
_geom_angle
_geom_angle_site_symmetry_1
_geom_angle_site_symmetry_3
_geom_angle_publ_flag
N1 Ni N2 95.5(3) . . ?
N1 Ni O1 86.4(3) . . ?
N2 Ni O1 174.1(3) . . ?
N1 Ni N3 176.9(3) . . ?
N2 Ni N3 87.4(3) . . ?
O1 Ni N3 90.7(3) . . ?
C1 O1 Ni 115.3(5) . . ?
C35 O5 C36 124.6(11) . . ?
C3 N1 C2 118.3(7) . . ?
C3 N1 Ni 129.3(6) . . ?
C2 N1 Ni 111.6(5) . . ?
C10 N2 C9 122.8(8) . . ?
C10 N2 Ni 113.7(6) . . ?
C9 N2 Ni 123.1(6) . . ?
C11 N3 C15 113.9(7) . . ?
C11 N3 C14 105.3(7) . . ?
C15 N3 C14 110.1(8) . . ?
C11 N3 Ni 107.2(6) . . ?
C15 N3 Ni 108.0(5) . . ?
C14 N3 Ni 112.3(6) . . ?
C35 N4 C28 122.4(8) . . ?
C35 N4 H4 118.8 . . ?
C28 N4 H4 118.8 . . ?
O2 C1 O1 125.9(7) . . ?
O2 C1 C2 118.7(7) . . ?
O1 C1 C2 115.4(7) . . ?
N1 C2 C1 106.9(7) . . ?
N1 C2 C28 110.4(7) . . ?
C1 C2 C28 108.7(7) . . ?
N1 C2 H2 110.2 . . ?
C1 C2 H2 110.2 . . ?
C28 C2 H2 110.2 . . ?
N1 C3 C4 119.1(8) . . ?
N1 C3 C22 121.2(7) . . ?
C4 C3 C22 119.6(7) . . ?
C5 C4 C9 119.8(8) . . ?
C5 C4 C3 114.5(9) . . ?
C9 C4 C3 125.7(8) . . ?
C6 C5 C4 119.9(11) . . ?
C6 C5 H5 120.0 . . ?
C4 C5 H5 120.0 . . ?
C7 C6 C5 120.4(11) . . ?
C7 C6 H6 119.8 . . ?
C5 C6 H6 119.8 . . ?
C6 C7 C8 123.4(10) . . ?
C6 C7 H7 118.3 . . ?
C8 C7 H7 118.2 . . ?
C9 C8 C7 117.7(11) . . ?
C9 C8 H8 121.1 . . ?
C7 C8 H8 121.1 . . ?
N2 C9 C8 119.4(9) . . ?
N2 C9 C4 122.1(7) . . ?
C8 C9 C4 118.5(8) . . ?
O3 C10 N2 127.8(10) . . ?
O3 C10 C11 115.9(10) . . ?
N2 C10 C11 115.8(8) . . ?
N3 C11 C12 107.2(8) . . ?
N3 C11 C10 110.3(7) . . ?
C12 C11 C10 111.0(10) . . ?
N3 C11 H11 109.4 . . ?
C12 C11 H11 109.5 . . ?
C10 C11 H11 109.4 . . ?
C13 C12 C11 104.3(11) . . ?
C13 C12 H12A 110.9 . . ?
C11 C12 H12A 110.7 . . ?
C13 C12 H12B 110.9 . . ?
C11 C12 H12B 111.0 . . ?
H12A C12 H12B 108.9 . . ?
C12 C13 C14 110.3(10) . . ?
C12 C13 H13A 109.6 . . ?
C14 C13 H13A 109.7 . . ?
C12 C13 H13B 109.7 . . ?
C14 C13 H13B 109.5 . . ?
H13A C13 H13B 108.2 . . ?
C13 C14 N3 105.5(8) . . ?
C13 C14 H14A 110.6 . . ?
N3 C14 H14A 110.6 . . ?
C13 C14 H14B 110.8 . . ?
N3 C14 H14B 110.6 . . ?
H14A C14 H14B 108.7 . . ?
N3 C15 C16 113.5(7) . . ?
N3 C15 H15A 108.9 . . ?
C16 C15 H15A 108.9 . . ?
N3 C15 H15B 108.9 . . ?
C16 C15 H15B 108.8 . . ?
H15A C15 H15B 107.7 . . ?
C17 C16 C21 120.7(10) . . ?
C17 C16 C15 120.0(10) . . ?
C21 C16 C15 119.1(10) . . ?
C16 C17 C18 120.8(12) . . ?
C16 C17 H17 119.6 . . ?
C18 C17 H17 119.5 . . ?
C17 C18 C19 117.5(13) . . ?
C17 C18 H18 121.2 . . ?
C19 C18 H18 121.3 . . ?
C20 C19 C18 122.1(12) . . ?
C20 C19 H19 119.0 . . ?
C18 C19 H19 118.9 . . ?
C19 C20 C21 121.0(12) . . ?
C19 C20 H20 119.4 . . ?
C21 C20 H20 119.5 . . ?
C20 C21 C16 117.7(11) . . ?
C20 C21 H21 121.1 . . ?
C16 C21 H21 121.2 . . ?
C23 C22 C27 119.0(9) . . ?
C23 C22 C3 123.3(10) . . ?
C27 C22 C3 117.7(8) . . ?
C22 C23 C24 118.9(12) . . ?
C22 C23 H23 120.6 . . ?
C24 C23 H23 120.5 . . ?
C25 C24 C23 121.8(14) . . ?
C25 C24 H24 119.0 . . ?
C23 C24 H24 119.3 . . ?
C26 C25 C24 119.0(14) . . ?
C26 C25 H25 120.3 . . ?
C24 C25 H25 120.7 . . ?
C25 C26 C27 119.2(14) . . ?
C25 C26 H26 120.5 . . ?
C27 C26 H26 120.4 . . ?
C26 C27 C22 122.2(11) . . ?
C26 C27 H27 118.9 . . ?
C22 C27 H27 119.0 . . ?
N4 C28 C29 115.8(7) . . ?
N4 C28 C2 105.3(7) . . ?
C29 C28 C2 115.8(7) . . ?
N4 C28 H28 106.4 . . ?
C29 C28 H28 106.3 . . ?
C2 C28 H28 106.4 . . ?
C30 C29 C34 118.0(8) . . ?
C30 C29 C28 120.0(8) . . ?
C34 C29 C28 122.0(8) . . ?
C29 C30 C31 120.6(11) . . ?
C29 C30 H30 119.7 . . ?
C31 C30 H30 119.7 . . ?
C32 C31 C30 116.5(11) . . ?
C32 C31 H31 121.7 . . ?
C30 C31 H31 121.8 . . ?
C33 C32 C31 124.1(12) . . ?
C33 C32 H32 117.9 . . ?
C31 C32 H32 118.0 . . ?
C32 C33 C34 120.9(12) . . ?
C32 C33 H33 119.5 . . ?
C34 C33 H33 119.6 . . ?
C33 C34 C29 119.8(9) . . ?
C33 C34 H34 120.1 . . ?
C29 C34 H34 120.1 . . ?
O4 C35 O5 126.7(10) . . ?
O4 C35 N4 124.0(10) . . ?
O5 C35 N4 109.3(9) . . ?
C38 C36 O5 111.8(16) . . ?
C38 C36 C39 109.4(16) . . ?
O5 C36 C39 106.0(10) . . ?
C38 C36 C37 118.0(12) . . ?
O5 C36 C37 102.0(13) . . ?
C39 C36 C37 108.8(19) . . ?
C36 C37 H37A 110.8 . . ?
C36 C37 H37B 109.7 . . ?
H37A C37 H37B 108.4 . . ?
C36 C37 H37C 110.6 . . ?
H37A C37 H37C 108.5 . . ?
H37B C37 H37C 108.7 . . ?
C36 C38 H38A 109.4 . . ?
C36 C38 H38B 109.5 . . ?
H38A C38 H38B 109.5 . . ?
C36 C38 H38C 109.5 . . ?
H38A C38 H38C 109.5 . . ?
H38B C38 H38C 109.5 . . ?
C36 C39 H39A 109.4 . . ?
C36 C39 H39B 109.3 . . ?
H39A C39 H39B 109.5 . . ?
C36 C39 H39C 109.7 . . ?
H39A C39 H39C 109.5 . . ?
H39B C39 H39C 109.5 . . ?

loop_
_geom_bond_atom_site_label_1
_geom_bond_atom_site_label_2
_geom_bond_distance
_geom_bond_site_symmetry_2
_geom_bond_publ_flag
Ni N1 1.829(7) . ?
Ni N2 1.857(7) . ?
Ni O1 1.887(5) . ?
Ni N3 1.956(7) . ?
O1 C1 1.269(10) . ?
O2 C1 1.211(9) . ?
O3 C10 1.263(11) . ?
O4 C35 1.203(12) . ?
O5 C35 1.320(12) . ?
O5 C36 1.445(14) . ?
N1 C3 1.320(10) . ?
N1 C2 1.496(9) . ?
N2 C10 1.321(13) . ?
N2 C9 1.402(11) . ?
N3 C11 1.445(11) . ?
N3 C15 1.491(12) . ?
N3 C14 1.522(11) . ?
N4 C35 1.342(11) . ?
N4 C28 1.460(11) . ?
N4 H4 0.8600 . ?
C1 C2 1.537(11) . ?
C2 C28 1.590(12) . ?
C2 H2 0.9800 . ?
C3 C4 1.456(11) . ?
C3 C22 1.474(13) . ?
C4 C5 1.420(13) . ?
C4 C9 1.423(13) . ?
C5 C6 1.389(14) . ?
C5 H5 0.9300 . ?
C6 C7 1.308(16) . ?
C6 H6 0.9300 . ?
C7 C8 1.438(16) . ?
C7 H7 0.9300 . ?
C8 C9 1.415(12) . ?
C8 H8 0.9300 . ?
C10 C11 1.536(14) . ?
C11 C12 1.484(15) . ?
C11 H11 0.9800 . ?
C12 C13 1.426(13) . ?
C12 H12A 0.9700 . ?
C12 H12B 0.9700 . ?
C13 C14 1.441(14) . ?
C13 H13A 0.9700 . ?
C13 H13B 0.9700 . ?
C14 H14A 0.9700 . ?
C14 H14B 0.9700 . ?
C15 C16 1.547(14) . ?
C15 H15A 0.9700 . ?
C15 H15B 0.9700 . ?
C16 C17 1.347(14) . ?
C16 C21 1.434(14) . ?
C17 C18 1.366(15) . ?
C17 H17 0.9300 . ?
C18 C19 1.41(2) . ?
C18 H18 0.9300 . ?
C19 C20 1.33(2) . ?
C19 H19 0.9300 . ?
C20 C21 1.352(15) . ?
C20 H20 0.9300 . ?
C21 H21 0.9300 . ?
C22 C23 1.370(14) . ?
C22 C27 1.417(14) . ?
C23 C24 1.409(18) . ?
C23 H23 0.9300 . ?
C24 C25 1.41(2) . ?
C24 H24 0.9300 . ?
C25 C26 1.38(2) . ?
C25 H25 0.9300 . ?
C26 C27 1.388(16) . ?
C26 H26 0.9300 . ?
C27 H27 0.9300 . ?
C28 C29 1.474(13) . ?
C28 H28 0.9800 . ?
C29 C30 1.372(12) . ?
C29 C34 1.407(13) . ?
C30 C31 1.393(16) . ?
C30 H30 0.9300 . ?
C31 C32 1.380(17) . ?
C31 H31 0.9300 . ?
C32 C33 1.275(16) . ?
C32 H32 0.9300 . ?
C33 C34 1.352(15) . ?
C33 H33 0.9300 . ?
C34 H34 0.9300 . ?
C36 C38 1.46(2) . ?
C36 C39 1.52(2) . ?
C36 C37 1.63(3) . ?
C37 H37A 0.9705 . ?
C37 H37B 0.9694 . ?
C37 H37C 0.9703 . ?
C38 H38A 0.9600 . ?
C38 H38B 0.9600 . ?
C38 H38C 0.9600 . ?
C39 H39A 0.9600 . ?
C39 H39B 0.9600 . ?
C39 H39C 0.9600 . ?

loop_
_geom_hbond_atom_site_label_D
_geom_hbond_atom_site_label_H
_geom_hbond_atom_site_label_A
_geom_hbond_distance_DH
_geom_hbond_distance_HA
_geom_hbond_distance_DA
_geom_hbond_angle_DHA
_geom_hbond_site_symmetry_A
N4 H4 O2 0.86 2.35 2.905(9) 123.0 .

loop_
_geom_torsion_atom_site_label_1
_geom_torsion_atom_site_label_2
_geom_torsion_atom_site_label_3
_geom_torsion_atom_site_label_4
_geom_torsion
_geom_torsion_site_symmetry_1
_geom_torsion_site_symmetry_2
_geom_torsion_site_symmetry_3
_geom_torsion_site_symmetry_4
_geom_torsion_publ_flag
N1 Ni O1 C1 -13.5(6) . . . . ?
N2 Ni O1 C1 -123(3) . . . . ?
N3 Ni O1 C1 165.3(6) . . . . ?
N2 Ni N1 C3 24.0(8) . . . . ?
O1 Ni N1 C3 -150.4(8) . . . . ?
N3 Ni N1 C3 -174(6) . . . . ?
N2 Ni N1 C2 -166.5(6) . . . . ?
O1 Ni N1 C2 19.1(6) . . . . ?
N3 Ni N1 C2 -4(7) . . . . ?
N1 Ni N2 C10 164.7(7) . . . . ?
O1 Ni N2 C10 -86(3) . . . . ?
N3 Ni N2 C10 -14.4(7) . . . . ?
N1 Ni N2 C9 -22.7(7) . . . . ?
O1 Ni N2 C9 87(3) . . . . ?
N3 Ni N2 C9 158.3(7) . . . . ?
N1 Ni N3 C11 -141(6) . . . . ?
N2 Ni N3 C11 21.3(6) . . . . ?
O1 Ni N3 C11 -164.3(6) . . . . ?
N1 Ni N3 C15 96(6) . . . . ?
N2 Ni N3 C15 -101.9(6) . . . . ?
O1 Ni N3 C15 72.5(5) . . . . ?
N1 Ni N3 C14 -26(7) . . . . ?
N2 Ni N3 C14 136.5(7) . . . . ?
O1 Ni N3 C14 -49.1(7) . . . . ?
Ni O1 C1 O2 -174.1(7) . . . . ?
Ni O1 C1 C2 3.7(10) . . . . ?
C3 N1 C2 C1 150.1(7) . . . . ?
Ni N1 C2 C1 -20.7(8) . . . . ?
C3 N1 C2 C28 -91.8(9) . . . . ?
Ni N1 C2 C28 97.4(6) . . . . ?
O2 C1 C2 N1 -171.1(8) . . . . ?
O1 C1 C2 N1 10.9(10) . . . . ?
O2 C1 C2 C28 69.7(10) . . . . ?
O1 C1 C2 C28 -108.4(9) . . . . ?
C2 N1 C3 C4 177.0(7) . . . . ?
Ni N1 C3 C4 -14.1(12) . . . . ?
C2 N1 C3 C22 -5.2(12) . . . . ?
Ni N1 C3 C22 163.7(7) . . . . ?
N1 C3 C4 C5 177.7(9) . . . . ?
C22 C3 C4 C5 -0.2(13) . . . . ?
N1 C3 C4 C9 -3.5(13) . . . . ?
C22 C3 C4 C9 178.7(8) . . . . ?
C9 C4 C5 C6 1.9(16) . . . . ?
C3 C4 C5 C6 -179.2(10) . . . . ?
C4 C5 C6 C7 0.6(19) . . . . ?
C5 C6 C7 C8 -4(2) . . . . ?
C6 C7 C8 C9 4.9(19) . . . . ?
C10 N2 C9 C8 8.6(14) . . . . ?
Ni N2 C9 C8 -163.4(8) . . . . ?
C10 N2 C9 C4 -174.0(9) . . . . ?
Ni N2 C9 C4 14.0(11) . . . . ?
C7 C8 C9 N2 175.3(10) . . . . ?
C7 C8 C9 C4 -2.2(16) . . . . ?
C5 C4 C9 N2 -178.4(9) . . . . ?
C3 C4 C9 N2 2.8(13) . . . . ?
C5 C4 C9 C8 -1.0(13) . . . . ?
C3 C4 C9 C8 -179.7(10) . . . . ?
C9 N2 C10 O3 18.9(16) . . . . ?
Ni N2 C10 O3 -168.4(9) . . . . ?
C9 N2 C10 C11 -168.9(8) . . . . ?
Ni N2 C10 C11 3.8(11) . . . . ?
C15 N3 C11 C12 -142.8(9) . . . . ?
C14 N3 C11 C12 -22.1(11) . . . . ?
Ni N3 C11 C12 97.7(8) . . . . ?
C15 N3 C11 C10 96.3(9) . . . . ?
C14 N3 C11 C10 -143.1(8) . . . . ?
Ni N3 C11 C10 -23.2(9) . . . . ?
O3 C10 C11 N3 -172.9(8) . . . . ?
N2 C10 C11 N3 14.0(12) . . . . ?
O3 C10 C11 C12 68.5(12) . . . . ?
N2 C10 C11 C12 -104.7(11) . . . . ?
N3 C11 C12 C13 27.8(14) . . . . ?
C10 C11 C12 C13 148.4(11) . . . . ?
C11 C12 C13 C14 -22.8(18) . . . . ?
C12 C13 C14 N3 9.4(18) . . . . ?
C11 N3 C14 C13 8.2(13) . . . . ?
C15 N3 C14 C13 131.4(12) . . . . ?
Ni N3 C14 C13 -108.2(11) . . . . ?
C11 N3 C15 C16 -68.0(10) . . . . ?
C14 N3 C15 C16 174.0(8) . . . . ?
Ni N3 C15 C16 51.0(9) . . . . ?
N3 C15 C16 C17 -86.0(11) . . . . ?
N3 C15 C16 C21 88.9(10) . . . . ?
C21 C16 C17 C18 -0.1(15) . . . . ?
C15 C16 C17 C18 174.7(9) . . . . ?
C16 C17 C18 C19 2.3(16) . . . . ?
C17 C18 C19 C20 -3.6(19) . . . . ?
C18 C19 C20 C21 2.7(19) . . . . ?
C19 C20 C21 C16 -0.4(16) . . . . ?
C17 C16 C21 C20 -0.9(14) . . . . ?
C15 C16 C21 C20 -175.8(9) . . . . ?
N1 C3 C22 C23 87.6(11) . . . . ?
C4 C3 C22 C23 -94.6(11) . . . . ?
N1 C3 C22 C27 -92.5(10) . . . . ?
C4 C3 C22 C27 85.3(10) . . . . ?
C27 C22 C23 C24 -0.4(13) . . . . ?
C3 C22 C23 C24 179.5(8) . . . . ?
C22 C23 C24 C25 0.3(17) . . . . ?
C23 C24 C25 C26 0(2) . . . . ?
C24 C25 C26 C27 0.5(19) . . . . ?
C25 C26 C27 C22 -0.7(16) . . . . ?
C23 C22 C27 C26 0.7(14) . . . . ?
C3 C22 C27 C26 -179.2(9) . . . . ?
C35 N4 C28 C29 108.3(10) . . . . ?
C35 N4 C28 C2 -122.3(9) . . . . ?
N1 C2 C28 N4 169.2(7) . . . . ?
C1 C2 C28 N4 -73.8(8) . . . . ?
N1 C2 C28 C29 -61.5(9) . . . . ?
C1 C2 C28 C29 55.6(9) . . . . ?
N4 C28 C29 C30 -141.9(10) . . . . ?
C2 C28 C29 C30 94.0(10) . . . . ?
N4 C28 C29 C34 38.0(12) . . . . ?
C2 C28 C29 C34 -86.1(10) . . . . ?
C34 C29 C30 C31 -1.7(16) . . . . ?
C28 C29 C30 C31 178.1(11) . . . . ?
C29 C30 C31 C32 2.8(19) . . . . ?
C30 C31 C32 C33 -2(2) . . . . ?
C31 C32 C33 C34 -1(2) . . . . ?
C32 C33 C34 C29 2.0(17) . . . . ?
C30 C29 C34 C33 -0.7(14) . . . . ?
C28 C29 C34 C33 179.4(9) . . . . ?
C36 O5 C35 O4 10.3(19) . . . . ?
C36 O5 C35 N4 -172.8(11) . . . . ?
C28 N4 C35 O4 -5.6(17) . . . . ?
C28 N4 C35 O5 177.4(8) . . . . ?
C35 O5 C36 C38 -66.7(14) . . . . ?
C35 O5 C36 C39 52(2) . . . . ?
C35 O5 C36 C37 166.3(12) . . . . ?
